data_7024568
loop_
_publ_author_name
'Green, David E.'
'Bowen, Meryn L.'
'Scott, Lauren E.'
'Storr, Tim'
'Merkel, Michael'
'B\"ohmerle, Karin'
'Thompson, Katherine H.'
'Patrick, Brian O.'
'Schugar, Harvey J.'
'Orvig, Chris'

_publ_section_title
;
 In vitro studies of 3-hydroxy-4-pyridinones and their glycosylated
 derivatives as potential agents for Alzheimer's disease.
;
_journal_issue 6
_journal_name_full 'Dalton transactions (Cambridge, England : 2003)'
_journal_page_first 1604
_journal_page_last 1615
_journal_paper_doi 10.1039/b918439b
_journal_volume 39
_journal_year 2010
_chemical_formula_sum 'C36 H48 Cu N2 O6 S2'
_chemical_formula_weight 732.42
_chemical_name_systematic
;
?
;
_space_group_IT_number 14
_symmetry_cell_setting monoclinic
_symmetry_space_group_name_Hall '-P 2ybc'
_symmetry_space_group_name_H-M 'P 1 21/c 1'
_atom_sites_solution_hydrogens geom
_atom_sites_solution_primary direct
_atom_sites_solution_secondary difmap
_audit_creation_method SHELXL-97
_cell_angle_alpha 90.00
_cell_angle_beta 100.614(4)
_cell_angle_gamma 90.00
_cell_formula_units_Z 4
_cell_length_a 16.8807(19)
_cell_length_b 21.182(2)
_cell_length_c 10.6465(9)
_cell_measurement_reflns_used 7462
_cell_measurement_temperature 173(2)
_cell_measurement_theta_max 25.06
_cell_measurement_theta_min 2.28
_cell_volume 3741.7(6)
_computing_structure_refinement 'SHELXL-97 (Sheldrick, 1997)'
_diffrn_ambient_temperature 173(2)
_diffrn_measured_fraction_theta_full 0.991
_diffrn_measured_fraction_theta_max 0.991
_diffrn_measurement_device_type 'Bruker X8 APEX II'
_diffrn_measurement_method 'area detector'
_diffrn_radiation_monochromator graphite
_diffrn_radiation_source 'fine-focus sealed tube'
_diffrn_radiation_type MoK\a
_diffrn_radiation_wavelength 0.71069
_diffrn_reflns_av_R_equivalents 0.0532
_diffrn_reflns_av_sigmaI/netI 0.0416
_diffrn_reflns_limit_h_max 22
_diffrn_reflns_limit_h_min -22
_diffrn_reflns_limit_k_max 27
_diffrn_reflns_limit_k_min -27
_diffrn_reflns_limit_l_max 13
_diffrn_reflns_limit_l_min -13
_diffrn_reflns_number 91728
_diffrn_reflns_theta_full 27.83
_diffrn_reflns_theta_max 27.83
_diffrn_reflns_theta_min 1.56
_exptl_absorpt_coefficient_mu 0.740
_exptl_absorpt_correction_T_max 0.943
_exptl_absorpt_correction_T_min 0.755
_exptl_absorpt_correction_type multi-scan
_exptl_crystal_density_diffrn 1.300
_exptl_crystal_density_method 'not measured'
_exptl_crystal_description needle
_exptl_crystal_F_000 1548
_exptl_crystal_size_max 0.35
_exptl_crystal_size_mid 0.10
_exptl_crystal_size_min 0.08
_refine_diff_density_max 0.864
_refine_diff_density_min -0.373
_refine_diff_density_rms 0.058
_refine_ls_extinction_method none
_refine_ls_goodness_of_fit_ref 1.052
_refine_ls_hydrogen_treatment mixed
_refine_ls_matrix_type full
_refine_ls_number_parameters 523
_refine_ls_number_reflns 8793
_refine_ls_number_restraints 7
_refine_ls_restrained_S_all 1.053
_refine_ls_R_factor_all 0.0751
_refine_ls_R_factor_gt 0.0422
_refine_ls_shift/su_max 0.025
_refine_ls_shift/su_mean 0.001
_refine_ls_structure_factor_coef Fsqd
_refine_ls_weighting_details 'calc w=1/[\s^2^(Fo^2^)+(0.0494P)^2^+1.7533P] where P=(Fo^2^+2Fc^2^)/3'
_refine_ls_weighting_scheme calc
_refine_ls_wR_factor_gt 0.1012
_refine_ls_wR_factor_ref 0.1130
_reflns_number_gt 5990
_reflns_number_total 8793
_reflns_threshold_expression >2sigma(I)
_cod_data_source_file b918439b.txt
_cod_data_source_block co301
_cod_original_cell_volume 3741.8(7)
_cod_original_sg_symbol_H-M 'P 21/c'
_cod_database_code 7024568

loop_
_symmetry_equiv_pos_as_xyz
'x, y, z'
'-x, y+1/2, -z+1/2'
'-x, -y, -z'
'x, -y-1/2, z-1/2'

loop_
_atom_site_label
_atom_site_type_symbol
_atom_site_fract_x
_atom_site_fract_y
_atom_site_fract_z
_atom_site_U_iso_or_equiv
_atom_site_adp_type
_atom_site_occupancy
_atom_site_symmetry_multiplicity
_atom_site_calc_flag
_atom_site_refinement_flags
_atom_site_disorder_assembly
_atom_site_disorder_group
C1 C 0.48787(14) 0.06518(13) 0.8411(2) 0.0422(6) Uani 1 1 d . A .
C2 C 0.41010(13) 0.08275(11) 0.8519(2) 0.0354(5) Uani 1 1 d . . .
C3 C 0.34313(14) 0.04603(12) 0.7903(2) 0.0398(6) Uani 1 1 d . . .
C4 C 0.35870(16) -0.00724(15) 0.7210(3) 0.0573(8) Uani 1 1 d . . .
H4 H 0.3154 -0.0333 0.6818 0.069 Uiso 1 1 calc R . .
C5 C 0.43582(16) -0.02196(15) 0.7094(3) 0.0554(7) Uani 1 1 d . A .
H5 H 0.4454 -0.0576 0.6601 0.067 Uiso 1 1 calc R . .
C6 C 0.55986(16) 0.10050(17) 0.9110(3) 0.0677(9) Uani 1 1 d . . .
H6A H 0.5993 0.0705 0.9561 0.102 Uiso 1 1 calc R . .
H6B H 0.5429 0.1294 0.9728 0.102 Uiso 1 1 calc R . .
H6C H 0.5844 0.1246 0.8496 0.102 Uiso 1 1 calc R . .
C7 C 0.57845(15) -0.00320(14) 0.7442(2) 0.0485(7) Uani 1 1 d . A .
C8 C 0.61792(18) -0.05506(17) 0.8039(3) 0.0669(9) Uani 1 1 d . . .
H8 H 0.5947 -0.0792 0.8630 0.080 Uiso 1 1 calc R . .
C9 C 0.6932(2) -0.07143(19) 0.7754(3) 0.0815(11) Uani 1 1 d . A .
H9 H 0.7205 -0.1076 0.8148 0.098 Uiso 1 1 calc R . .
C10 C 0.72884(18) -0.03611(19) 0.6910(3) 0.0714(10) Uani 1 1 d D . .
C11 C 0.68682(18) 0.01532(18) 0.6330(3) 0.0697(10) Uani 1 1 d . A .
H11 H 0.7101 0.0402 0.5751 0.084 Uiso 1 1 calc R . .
C12 C 0.61201(16) 0.03138(16) 0.6570(3) 0.0601(8) Uani 1 1 d . . .
H12 H 0.5835 0.0661 0.6139 0.072 Uiso 1 1 calc R A .
C13 C 0.8123(3) -0.0490(4) 0.6501(8) 0.045(2) Uani 0.552(14) 1 d PD A 1
H13 H 0.8247 -0.0153 0.5909 0.054 Uiso 0.552(14) 1 calc PR A 1
C14 C 0.7961(9) -0.1120(8) 0.5796(18) 0.144(8) Uani 0.552(14) 1 d P A 1
H14A H 0.7510 -0.1071 0.5078 0.216 Uiso 0.552(14) 1 calc PR A 1
H14B H 0.7825 -0.1441 0.6385 0.216 Uiso 0.552(14) 1 calc PR A 1
H14C H 0.8443 -0.1251 0.5474 0.216 Uiso 0.552(14) 1 calc PR A 1
C15 C 0.8793(4) -0.0539(4) 0.7667(9) 0.054(2) Uani 0.552(14) 1 d P A 1
H15A H 0.8657 -0.0875 0.8237 0.065 Uiso 0.552(14) 1 calc PR A 1
H15B H 0.9300 -0.0661 0.7389 0.065 Uiso 0.552(14) 1 calc PR A 1
C16 C 0.8924(11) 0.0076(9) 0.841(2) 0.077(5) Uani 0.552(14) 1 d P A 1
H16A H 0.9377 0.0029 0.9121 0.115 Uiso 0.552(14) 1 calc PR A 1
H16B H 0.8435 0.0184 0.8735 0.115 Uiso 0.552(14) 1 calc PR A 1
H16C H 0.9043 0.0414 0.7839 0.115 Uiso 0.552(14) 1 calc PR A 1
C17 C 0.07527(12) 0.19256(10) 1.0246(2) 0.0284(5) Uani 1 1 d . B .
C18 C 0.15197(12) 0.18182(10) 0.99985(19) 0.0274(4) Uani 1 1 d . . .
C19 C 0.21842(13) 0.21949(10) 1.0617(2) 0.0316(5) Uani 1 1 d . . .
C20 C 0.20355(14) 0.26553(11) 1.1488(2) 0.0378(5) Uani 1 1 d . . .
H20 H 0.2466 0.2908 1.1920 0.045 Uiso 1 1 calc R . .
C21 C 0.12718(14) 0.27421(11) 1.1719(2) 0.0350(5) Uani 1 1 d . B .
H21 H 0.1178 0.3056 1.2313 0.042 Uiso 1 1 calc R . .
C22 C 0.00448(13) 0.15511(11) 0.9593(2) 0.0356(5) Uani 1 1 d . . .
H22A H -0.0166 0.1296 1.0225 0.053 Uiso 1 1 calc R . .
H22B H 0.0213 0.1274 0.8953 0.053 Uiso 1 1 calc R . .
H22C H -0.0376 0.1839 0.9171 0.053 Uiso 1 1 calc R . .
C23 C -0.01463(13) 0.25009(10) 1.1431(2) 0.0304(5) Uani 1 1 d . B .
C24 C -0.04469(13) 0.20900(10) 1.2239(2) 0.0342(5) Uani 1 1 d . . .
H24 H -0.0140 0.1735 1.2588 0.041 Uiso 1 1 calc R . .
C25 C -0.11980(14) 0.22016(12) 1.2534(2) 0.0420(6) Uani 1 1 d . B .
H25 H -0.1402 0.1920 1.3092 0.050 Uiso 1 1 calc R . .
C26 C -0.16634(16) 0.27184(14) 1.2031(3) 0.0536(7) Uani 1 1 d . . .
C27 C -0.13411(16) 0.31207(13) 1.1227(3) 0.0507(7) Uani 1 1 d . B .
H27 H -0.1647 0.3477 1.0877 0.061 Uiso 1 1 calc R . .
C28 C -0.05909(15) 0.30216(11) 1.0917(2) 0.0381(5) Uani 1 1 d . . .
H28 H -0.0384 0.3304 1.0365 0.046 Uiso 1 1 calc R B .
C29 C -0.2405(3) 0.2952(3) 1.2562(7) 0.0442(15) Uani 0.581(10) 1 d P B 1
H29 H -0.2748 0.3191 1.1854 0.053 Uiso 0.581(10) 1 calc PR B 1
C30 C -0.2209(13) 0.3395(10) 1.365(2) 0.078(5) Uani 0.581(10) 1 d P B 1
H30A H -0.2708 0.3529 1.3921 0.116 Uiso 0.581(10) 1 calc PR B 1
H30B H -0.1932 0.3765 1.3388 0.116 Uiso 0.581(10) 1 calc PR B 1
H30C H -0.1858 0.3184 1.4363 0.116 Uiso 0.581(10) 1 calc PR B 1
C31 C -0.2913(3) 0.2400(3) 1.2874(6) 0.060(2) Uani 0.581(10) 1 d P B 1
H31A H -0.3395 0.2574 1.3157 0.072 Uiso 0.581(10) 1 calc PR B 1
H31B H -0.2597 0.2170 1.3608 0.072 Uiso 0.581(10) 1 calc PR B 1
C32 C -0.3198(11) 0.1921(11) 1.1805(17) 0.075(4) Uani 0.581(10) 1 d P B 1
H32A H -0.3516 0.1590 1.2123 0.113 Uiso 0.581(10) 1 calc PR B 1
H32B H -0.2729 0.1731 1.1529 0.113 Uiso 0.581(10) 1 calc PR B 1
H32C H -0.3531 0.2136 1.1079 0.113 Uiso 0.581(10) 1 calc PR B 1
C33 C 0.13993(19) -0.04240(15) 0.8334(3) 0.0614(8) Uani 1 1 d . . .
H33A H 0.0889 -0.0388 0.8644 0.092 Uiso 1 1 calc R . .
H33B H 0.1771 -0.0095 0.8729 0.092 Uiso 1 1 calc R . .
H33C H 0.1638 -0.0840 0.8559 0.092 Uiso 1 1 calc R . .
C34 C 0.07576(16) 0.04250(12) 0.6588(3) 0.0498(7) Uani 1 1 d . . .
H34A H 0.0564 0.0546 0.5696 0.075 Uiso 1 1 calc R . .
H34B H 0.1153 0.0735 0.6998 0.075 Uiso 1 1 calc R . .
H34C H 0.0302 0.0410 0.7041 0.075 Uiso 1 1 calc R . .
N1 N 0.49854(12) 0.01343(11) 0.7670(2) 0.0449(5) Uani 1 1 d . . .
N2 N 0.06464(10) 0.23885(8) 1.11155(17) 0.0292(4) Uani 1 1 d . . .
O1 O 0.39417(9) 0.13209(8) 0.91975(16) 0.0413(4) Uani 1 1 d . . .
O3 O 0.16758(8) 0.13751(7) 0.92030(14) 0.0304(3) Uani 1 1 d . . .
O4 O 0.28892(9) 0.20768(8) 1.03353(16) 0.0393(4) Uani 1 1 d . . .
O5 O 0.05658(12) -0.07925(8) 0.61264(17) 0.0528(5) Uani 1 1 d . . .
02 O 0.27186(9) 0.06463(9) 0.80424(17) 0.0464(4) Uani 1 1 d . . .
Cu1 Cu 0.280865(15) 0.136184(13) 0.91831(3) 0.03223(9) Uani 1 1 d . . .
S1 S 0.12171(4) -0.03311(3) 0.66415(6) 0.03997(15) Uani 1 1 d . . .
S2 S 0.50521(6) 0.29667(4) 0.98080(19) 0.0638(5) Uani 0.875(5) 1 d PD C 1
C35 C 0.4574(3) 0.2719(2) 0.8260(4) 0.0866(15) Uani 0.875(5) 1 d PD C 1
H35A H 0.4324 0.3083 0.7776 0.130 Uiso 0.875(5) 1 calc PR C 1
H35B H 0.4160 0.2404 0.8336 0.130 Uiso 0.875(5) 1 calc PR C 1
H35C H 0.4976 0.2532 0.7814 0.130 Uiso 0.875(5) 1 calc PR C 1
C36 C 0.4205(2) 0.3306(2) 1.0295(4) 0.0745(12) Uani 0.875(5) 1 d PD C 1
H36A H 0.4354 0.3453 1.1180 0.112 Uiso 0.875(5) 1 calc PR C 1
H36B H 0.3775 0.2990 1.0236 0.112 Uiso 0.875(5) 1 calc PR C 1
H36C H 0.4013 0.3665 0.9739 0.112 Uiso 0.875(5) 1 calc PR C 1
O6 O 0.5606(3) 0.35003(19) 0.9628(6) 0.0732(12) Uani 0.875(5) 1 d PD C 1
C13B C 0.8059(5) -0.0779(7) 0.6759(13) 0.073(3) Uani 0.448(14) 1 d PD A 2
H13B H 0.8148 -0.1097 0.7466 0.088 Uiso 0.448(14) 1 calc PR A 2
C15B C 0.8626(8) -0.0281(8) 0.7096(15) 0.085(4) Uani 0.448(14) 1 d P A 2
H15C H 0.8399 0.0103 0.6638 0.102 Uiso 0.448(14) 1 calc PR A 2
H15D H 0.9119 -0.0392 0.6763 0.102 Uiso 0.448(14) 1 calc PR A 2
C16B C 0.8868(11) -0.0121(10) 0.843(2) 0.061(5) Uani 0.448(14) 1 d P A 2
H16D H 0.9184 0.0270 0.8504 0.091 Uiso 0.448(14) 1 calc PR A 2
H16E H 0.9196 -0.0463 0.8871 0.091 Uiso 0.448(14) 1 calc PR A 2
H16F H 0.8388 -0.0060 0.8809 0.091 Uiso 0.448(14) 1 calc PR A 2
C14B C 0.8044(6) -0.1108(7) 0.5588(13) 0.055(3) Uani 0.448(14) 1 d P A 2
H14D H 0.7697 -0.1480 0.5561 0.082 Uiso 0.448(14) 1 calc PR A 2
H14E H 0.8592 -0.1241 0.5527 0.082 Uiso 0.448(14) 1 calc PR A 2
H14F H 0.7834 -0.0828 0.4870 0.082 Uiso 0.448(14) 1 calc PR A 2
C29B C -0.2637(6) 0.2682(5) 1.2054(9) 0.060(3) Uani 0.419(10) 1 d P B 2
H29B H -0.2921 0.3002 1.1443 0.072 Uiso 0.419(10) 1 calc PR B 2
C31B C -0.2651(5) 0.2898(5) 1.3376(11) 0.076(4) Uani 0.419(10) 1 d P B 2
H31C H -0.3216 0.2884 1.3508 0.091 Uiso 0.419(10) 1 calc PR B 2
H31D H -0.2340 0.2592 1.3976 0.091 Uiso 0.419(10) 1 calc PR B 2
C32B C -0.2330(17) 0.3536(14) 1.372(3) 0.070(5) Uani 0.419(10) 1 d P B 2
H32D H -0.2351 0.3620 1.4623 0.105 Uiso 0.419(10) 1 calc PR B 2
H32E H -0.2655 0.3850 1.3183 0.105 Uiso 0.419(10) 1 calc PR B 2
H32F H -0.1770 0.3561 1.3600 0.105 Uiso 0.419(10) 1 calc PR B 2
C30B C -0.3099(15) 0.2057(14) 1.183(3) 0.092(9) Uani 0.419(10) 1 d P B 2
H30D H -0.3113 0.1915 1.0953 0.139 Uiso 0.419(10) 1 calc PR B 2
H30E H -0.3651 0.2118 1.1976 0.139 Uiso 0.419(10) 1 calc PR B 2
H30F H -0.2829 0.1738 1.2429 0.139 Uiso 0.419(10) 1 calc PR B 2
S2B S 0.5091(6) 0.2975(5) 0.9094(13) 0.075(3) Uiso 0.125(5) 1 d PD C 2
C35B C 0.4116(14) 0.3081(18) 0.813(3) 0.098(12) Uiso 0.125(5) 1 d PD C 2
H35D H 0.3833 0.3423 0.8480 0.146 Uiso 0.125(5) 1 calc PR C 2
H35E H 0.3806 0.2689 0.8117 0.146 Uiso 0.125(5) 1 calc PR C 2
H35F H 0.4174 0.3189 0.7253 0.146 Uiso 0.125(5) 1 calc PR C 2
C36B C 0.4667(19) 0.2854(17) 1.053(2) 0.093(10) Uiso 0.125(5) 1 d PD C 2
H36D H 0.4976 0.3099 1.1233 0.139 Uiso 0.125(5) 1 calc PR C 2
H36E H 0.4693 0.2405 1.0750 0.139 Uiso 0.125(5) 1 calc PR C 2
H36F H 0.4104 0.2994 1.0370 0.139 Uiso 0.125(5) 1 calc PR C 2
O6B O 0.546(2) 0.3616(12) 0.938(4) 0.071(11) Uiso 0.125(5) 1 d PD C 2

loop_
_atom_site_aniso_label
_atom_site_aniso_U_11
_atom_site_aniso_U_22
_atom_site_aniso_U_33
_atom_site_aniso_U_23
_atom_site_aniso_U_13
_atom_site_aniso_U_12
C1 0.0277(12) 0.0572(16) 0.0428(14) 0.0053(12) 0.0093(10) 0.0030(11)
C2 0.0273(11) 0.0449(14) 0.0351(12) 0.0036(10) 0.0086(9) 0.0024(10)
C3 0.0284(12) 0.0502(15) 0.0417(13) -0.0056(11) 0.0086(10) 0.0040(11)
C4 0.0343(14) 0.071(2) 0.0673(19) -0.0249(15) 0.0101(13) 0.0018(13)
C5 0.0424(15) 0.0672(19) 0.0582(17) -0.0155(15) 0.0132(13) 0.0112(14)
C6 0.0283(13) 0.088(2) 0.089(2) -0.0193(19) 0.0147(14) -0.0040(14)
C7 0.0331(13) 0.0718(19) 0.0433(15) 0.0091(13) 0.0142(11) 0.0212(13)
C8 0.0540(18) 0.092(2) 0.0578(18) 0.0256(17) 0.0190(14) 0.0286(17)
C9 0.060(2) 0.099(3) 0.082(2) 0.019(2) 0.0053(18) 0.045(2)
C10 0.0449(16) 0.115(3) 0.0589(19) 0.0043(19) 0.0215(15) 0.0269(18)
C11 0.0452(16) 0.109(3) 0.0599(19) 0.0218(18) 0.0236(14) 0.0254(18)
C12 0.0428(15) 0.084(2) 0.0563(17) 0.0219(16) 0.0171(13) 0.0241(15)
C13 0.028(3) 0.041(4) 0.074(5) 0.017(3) 0.029(3) 0.004(3)
C14 0.166(12) 0.072(8) 0.246(18) -0.038(8) 0.173(12) 0.005(7)
C15 0.028(3) 0.065(5) 0.072(5) 0.018(4) 0.016(3) 0.017(3)
C16 0.056(5) 0.089(11) 0.087(8) -0.039(7) 0.019(5) -0.015(6)
C17 0.0295(11) 0.0261(11) 0.0301(11) 0.0005(9) 0.0069(9) -0.0011(9)
C18 0.0279(11) 0.0253(11) 0.0293(11) 0.0026(9) 0.0057(9) -0.0005(9)
C19 0.0299(11) 0.0289(11) 0.0364(12) 0.0017(9) 0.0075(9) -0.0045(9)
C20 0.0351(12) 0.0353(13) 0.0428(14) -0.0080(10) 0.0063(10) -0.0100(10)
C21 0.0406(13) 0.0301(12) 0.0356(12) -0.0058(10) 0.0102(10) -0.0045(10)
C22 0.0262(11) 0.0370(13) 0.0446(14) -0.0087(10) 0.0088(10) -0.0033(9)
C23 0.0324(11) 0.0278(11) 0.0326(12) -0.0021(9) 0.0103(9) 0.0019(9)
C24 0.0360(12) 0.0284(12) 0.0398(13) 0.0054(10) 0.0112(10) 0.0068(9)
C25 0.0402(13) 0.0411(14) 0.0490(15) 0.0071(11) 0.0199(11) 0.0021(11)
C26 0.0429(15) 0.0584(17) 0.0653(18) 0.0130(14) 0.0247(13) 0.0187(13)
C27 0.0504(16) 0.0456(15) 0.0586(17) 0.0135(13) 0.0164(13) 0.0232(13)
C28 0.0454(14) 0.0319(12) 0.0387(13) 0.0055(10) 0.0122(11) 0.0044(10)
C29 0.031(2) 0.049(3) 0.057(4) -0.016(3) 0.021(3) 0.004(2)
C30 0.038(5) 0.090(11) 0.112(8) -0.052(6) 0.033(4) 0.002(6)
C31 0.030(2) 0.064(4) 0.091(5) -0.014(3) 0.023(3) -0.004(2)
C32 0.062(7) 0.070(8) 0.090(8) -0.022(6) 0.002(4) -0.016(5)
C33 0.073(2) 0.0593(18) 0.0455(16) 0.0068(14) -0.0044(14) -0.0193(16)
C34 0.0513(16) 0.0327(13) 0.0619(17) -0.0043(12) 0.0014(13) -0.0006(12)
N1 0.0319(11) 0.0604(14) 0.0442(12) 0.0027(10) 0.0121(9) 0.0130(10)
N2 0.0305(9) 0.0266(9) 0.0322(10) -0.0002(8) 0.0105(8) 0.0007(8)
O1 0.0246(8) 0.0460(10) 0.0552(10) -0.0089(8) 0.0121(7) -0.0037(7)
O3 0.0244(7) 0.0320(8) 0.0355(8) -0.0067(7) 0.0075(6) 0.0006(6)
O4 0.0268(8) 0.0408(9) 0.0513(10) -0.0084(8) 0.0098(7) -0.0067(7)
O5 0.0687(13) 0.0336(10) 0.0505(11) -0.0057(8) -0.0036(9) -0.0052(9)
02 0.0244(8) 0.0601(11) 0.0547(11) -0.0194(9) 0.0076(7) 0.0016(8)
Cu1 0.02326(14) 0.03670(16) 0.03765(16) -0.00168(12) 0.00798(11) -0.00068(11)
S1 0.0429(3) 0.0362(3) 0.0408(3) -0.0004(3) 0.0079(3) 0.0029(3)
S2 0.0558(6) 0.0405(5) 0.0906(12) 0.0093(5) 0.0017(5) -0.0092(4)
C35 0.095(3) 0.069(3) 0.094(3) -0.027(2) 0.013(3) -0.029(3)
C36 0.068(3) 0.072(3) 0.086(3) -0.002(2) 0.020(2) -0.019(2)
O6 0.057(2) 0.0511(18) 0.112(3) -0.007(2) 0.015(2) -0.0214(18)
C13B 0.063(5) 0.083(8) 0.075(7) -0.014(6) 0.015(4) -0.027(6)
C15B 0.088(8) 0.075(8) 0.089(9) -0.036(7) 0.011(7) -0.009(6)
C16B 0.029(5) 0.068(11) 0.078(8) 0.000(8) -0.007(5) 0.005(6)
C14B 0.034(4) 0.069(7) 0.070(5) -0.041(5) 0.034(4) -0.021(4)
C29B 0.076(6) 0.058(6) 0.052(5) -0.007(4) 0.025(5) 0.021(5)
C31B 0.056(5) 0.082(8) 0.091(7) -0.018(5) 0.015(5) 0.014(5)
C32B 0.044(10) 0.085(12) 0.079(8) -0.044(7) 0.010(6) 0.007(6)
C30B 0.042(7) 0.085(15) 0.154(16) -0.062(10) 0.031(8) -0.012(8)

loop_
_atom_type_symbol
_atom_type_description
_atom_type_scat_dispersion_real
_atom_type_scat_dispersion_imag
_atom_type_scat_source
C C 0.0033 0.0016 'International Tables Vol C Tables 4.2.6.8 and 6.1.1.4'
H H 0.0000 0.0000 'International Tables Vol C Tables 4.2.6.8 and 6.1.1.4'
N N 0.0061 0.0033 'International Tables Vol C Tables 4.2.6.8 and 6.1.1.4'
O O 0.0106 0.0060 'International Tables Vol C Tables 4.2.6.8 and 6.1.1.4'
Cu Cu 0.3201 1.2651 'International Tables Vol C Tables 4.2.6.8 and 6.1.1.4'
S S 0.1246 0.1234 'International Tables Vol C Tables 4.2.6.8 and 6.1.1.4'

loop_
_geom_angle_atom_site_label_1
_geom_angle_atom_site_label_2
_geom_angle_atom_site_label_3
_geom_angle
N1 C1 C2 119.0(2)
N1 C1 C6 119.9(2)
C2 C1 C6 121.1(2)
O1 C2 C1 123.1(2)
O1 C2 C3 117.18(19)
C1 C2 C3 119.7(2)
02 C3 C4 124.9(2)
02 C3 C2 116.9(2)
C4 C3 C2 118.1(2)
C5 C4 C3 120.4(3)
C5 C4 H4 119.8
C3 C4 H4 119.8
N1 C5 C4 120.9(3)
N1 C5 H5 119.6
C4 C5 H5 119.6
C1 C6 H6A 109.5
C1 C6 H6B 109.5
H6A C6 H6B 109.5
C1 C6 H6C 109.5
H6A C6 H6C 109.5
H6B C6 H6C 109.5
C8 C7 C12 120.6(2)
C8 C7 N1 120.0(2)
C12 C7 N1 119.3(2)
C7 C8 C9 118.5(3)
C7 C8 H8 120.7
C9 C8 H8 120.7
C10 C9 C8 121.6(3)
C10 C9 H9 119.2
C8 C9 H9 119.2
C11 C10 C9 117.8(3)
C11 C10 C13 115.2(4)
C9 C10 C13 127.0(4)
C11 C10 C13B 138.5(7)
C9 C10 C13B 102.9(7)
C13 C10 C13B 25.0(4)
C12 C11 C10 121.7(3)
C12 C11 H11 119.2
C10 C11 H11 119.2
C11 C12 C7 119.8(3)
C11 C12 H12 120.1
C7 C12 H12 120.1
C15 C13 C14 112.3(10)
C15 C13 C10 110.8(5)
C14 C13 C10 101.4(7)
C15 C13 H13 110.7
C14 C13 H13 110.7
C10 C13 H13 110.6
C13 C14 H14A 109.5
C13 C14 H14B 109.5
H14A C14 H14B 109.5
C13 C14 H14C 109.5
H14A C14 H14C 109.5
H14B C14 H14C 109.5
C16 C15 C13 112.3(11)
C16 C15 H15A 109.1
C13 C15 H15A 109.1
C16 C15 H15B 109.1
C13 C15 H15B 109.1
H15A C15 H15B 107.9
C15 C16 H16A 109.5
C15 C16 H16B 109.5
H16A C16 H16B 109.5
C15 C16 H16C 109.5
H16A C16 H16C 109.5
H16B C16 H16C 109.5
N2 C17 C18 118.98(19)
N2 C17 C22 119.79(18)
C18 C17 C22 121.23(19)
O3 C18 C17 122.76(18)
O3 C18 C19 117.23(18)
C17 C18 C19 120.01(19)
O4 C19 C20 124.6(2)
O4 C19 C18 117.23(19)
C20 C19 C18 118.1(2)
C21 C20 C19 120.2(2)
C21 C20 H20 119.9
C19 C20 H20 119.9
N2 C21 C20 121.2(2)
N2 C21 H21 119.4
C20 C21 H21 119.4
C17 C22 H22A 109.5
C17 C22 H22B 109.5
H22A C22 H22B 109.5
C17 C22 H22C 109.5
H22A C22 H22C 109.5
H22B C22 H22C 109.5
C24 C23 C28 120.7(2)
C24 C23 N2 119.84(19)
C28 C23 N2 119.44(19)
C25 C24 C23 119.4(2)
C25 C24 H24 120.3
C23 C24 H24 120.3
C24 C25 C26 121.5(2)
C24 C25 H25 119.3
C26 C25 H25 119.3
C27 C26 C25 117.5(2)
C27 C26 C29 117.7(3)
C25 C26 C29 123.2(3)
C27 C26 C29B 122.9(4)
C25 C26 C29B 116.7(4)
C29 C26 C29B 30.0(3)
C28 C27 C26 122.3(2)
C28 C27 H27 118.9
C26 C27 H27 118.9
C27 C28 C23 118.6(2)
C27 C28 H28 120.7
C23 C28 H28 120.7
C30 C29 C31 111.7(11)
C30 C29 C26 114.2(9)
C31 C29 C26 111.2(5)
C30 C29 H29 106.4
C31 C29 H29 106.4
C26 C29 H29 106.4
C29 C30 H30A 109.5
C29 C30 H30B 109.5
H30A C30 H30B 109.5
C29 C30 H30C 109.5
H30A C30 H30C 109.5
H30B C30 H30C 109.5
C29 C31 C32 117.3(9)
C29 C31 H31A 108.0
C32 C31 H31A 108.0
C29 C31 H31B 108.0
C32 C31 H31B 108.0
H31A C31 H31B 107.2
C31 C32 H32A 109.5
C31 C32 H32B 109.5
H32A C32 H32B 109.5
C31 C32 H32C 109.5
H32A C32 H32C 109.5
H32B C32 H32C 109.5
S1 C33 H33A 109.5
S1 C33 H33B 109.5
H33A C33 H33B 109.5
S1 C33 H33C 109.5
H33A C33 H33C 109.5
H33B C33 H33C 109.5
S1 C34 H34A 109.5
S1 C34 H34B 109.5
H34A C34 H34B 109.5
S1 C34 H34C 109.5
H34A C34 H34C 109.5
H34B C34 H34C 109.5
C5 N1 C1 121.8(2)
C5 N1 C7 117.6(2)
C1 N1 C7 120.6(2)
C21 N2 C17 121.56(18)
C21 N2 C23 117.91(18)
C17 N2 C23 120.52(17)
C2 O1 Cu1 109.54(13)
C18 O3 Cu1 109.53(12)
C19 O4 Cu1 109.56(13)
C3 02 Cu1 110.04(15)
O1 Cu1 O3 177.94(7)
O1 Cu1 02 86.11(7)
O3 Cu1 02 93.17(6)
O1 Cu1 O4 94.41(7)
O3 Cu1 O4 86.30(6)
02 Cu1 O4 179.39(7)
O5 S1 C34 106.86(12)
O5 S1 C33 106.06(12)
C34 S1 C33 97.17(15)
O6 S2 C36 106.8(2)
O6 S2 C35 106.9(3)
C36 S2 C35 98.0(2)
C14B C13B C15B 119.0(14)
C14B C13B C10 118.2(8)
C15B C13B C10 94.9(11)
C14B C13B H13B 107.9
C15B C13B H13B 107.9
C10 C13B H13B 107.9
C13B C15B C16B 118.5(19)
C13B C15B H15C 107.7
C16B C15B H15C 107.7
C13B C15B H15D 107.7
C16B C15B H15D 107.7
H15C C15B H15D 107.1
C15B C16B H16D 109.5
C15B C16B H16E 109.4
H16D C16B H16E 109.5
C15B C16B H16F 109.5
H16D C16B H16F 109.5
H16E C16B H16F 109.5
C13B C14B H14D 109.5
C13B C14B H14E 109.5
H14D C14B H14E 109.5
C13B C14B H14F 109.5
H14D C14B H14F 109.5
H14E C14B H14F 109.5
C31B C29B C30B 108.4(13)
C31B C29B C26 100.9(8)
C30B C29B C26 121.2(10)
C31B C29B H29B 108.5
C30B C29B H29B 108.5
C26 C29B H29B 108.5
C32B C31B C29B 116.9(15)
C32B C31B H31C 108.1
C29B C31B H31C 108.1
C32B C31B H31D 108.1
C29B C31B H31D 108.1
H31C C31B H31D 107.3
C31B C32B H32D 109.5
C31B C32B H32E 109.5
H32D C32B H32E 109.5
C31B C32B H32F 109.5
H32D C32B H32F 109.5
H32E C32B H32F 109.5
C29B C30B H30D 109.5
C29B C30B H30E 109.5
H30D C30B H30E 109.5
C29B C30B H30F 109.5
H30D C30B H30F 109.5
H30E C30B H30F 109.5
O6B S2B C35B 107.8(16)
O6B S2B C36B 99.5(16)
C35B S2B C36B 92.2(13)
S2B C35B H35D 109.5
S2B C35B H35E 109.5
H35D C35B H35E 109.5
S2B C35B H35F 109.5
H35D C35B H35F 109.5
H35E C35B H35F 109.5
S2B C36B H36D 109.5
S2B C36B H36E 109.5
H36D C36B H36E 109.5
S2B C36B H36F 109.5
H36D C36B H36F 109.5
H36E C36B H36F 109.5

loop_
_geom_bond_atom_site_label_1
_geom_bond_atom_site_label_2
_geom_bond_distance
C1 N1 1.382(3)
C1 C2 1.389(3)
C1 C6 1.502(4)
C2 O1 1.326(3)
C2 C3 1.429(3)
C3 02 1.300(3)
C3 C4 1.399(4)
C4 C5 1.366(4)
C4 H4 0.9500
C5 N1 1.349(4)
C5 H5 0.9500
C6 H6A 0.9800
C6 H6B 0.9800
C6 H6C 0.9800
C7 C8 1.378(4)
C7 C12 1.383(4)
C7 N1 1.457(3)
C8 C9 1.403(4)
C8 H8 0.9500
C9 C10 1.389(5)
C9 H9 0.9500
C10 C11 1.382(5)
C10 C13 1.573(5)
C10 C13B 1.607(8)
C11 C12 1.376(4)
C11 H11 0.9500
C12 H12 0.9500
C13 C15 1.521(13)
C13 C14 1.531(18)
C13 H13 1.0000
C14 H14A 0.9800
C14 H14B 0.9800
C14 H14C 0.9800
C15 C16 1.52(2)
C15 H15A 0.9900
C15 H15B 0.9900
C16 H16A 0.9800
C16 H16B 0.9800
C16 H16C 0.9800
C17 N2 1.382(3)
C17 C18 1.387(3)
C17 C22 1.495(3)
C18 O3 1.323(2)
C18 C19 1.434(3)
C19 O4 1.304(3)
C19 C20 1.400(3)
C20 C21 1.369(3)
C20 H20 0.9500
C21 N2 1.356(3)
C21 H21 0.9500
C22 H22A 0.9800
C22 H22B 0.9800
C22 H22C 0.9800
C23 C24 1.384(3)
C23 C28 1.388(3)
C23 N2 1.458(3)
C24 C25 1.382(3)
C24 H24 0.9500
C25 C26 1.395(4)
C25 H25 0.9500
C26 C27 1.388(4)
C26 C29 1.546(6)
C26 C29B 1.650(10)
C27 C28 1.382(3)
C27 H27 0.9500
C28 H28 0.9500
C29 C30 1.48(2)
C29 C31 1.522(9)
C29 H29 1.0000
C30 H30A 0.9800
C30 H30B 0.9800
C30 H30C 0.9800
C31 C32 1.54(2)
C31 H31A 0.9900
C31 H31B 0.9900
C32 H32A 0.9800
C32 H32B 0.9800
C32 H32C 0.9800
C33 S1 1.782(3)
C33 H33A 0.9800
C33 H33B 0.9800
C33 H33C 0.9800
C34 S1 1.776(3)
C34 H34A 0.9800
C34 H34B 0.9800
C34 H34C 0.9800
O1 Cu1 1.9119(15)
O3 Cu1 1.9165(14)
O4 Cu1 1.9378(16)
O5 S1 1.4975(18)
02 Cu1 1.9306(17)
S2 O6 1.502(3)
S2 C36 1.762(4)
S2 C35 1.776(4)
C35 H35A 0.9800
C35 H35B 0.9800
C35 H35C 0.9800
C36 H36A 0.9800
C36 H36B 0.9800
C36 H36C 0.9800
C13B C14B 1.423(17)
C13B C15B 1.425(18)
C13B H13B 1.0000
C15B C16B 1.44(3)
C15B H15C 0.9900
C15B H15D 0.9900
C16B H16D 0.9800
C16B H16E 0.9800
C16B H16F 0.9800
C14B H14D 0.9800
C14B H14E 0.9800
C14B H14F 0.9800
C29B C31B 1.484(15)
C29B C30B 1.53(3)
C29B H29B 1.0000
C31B C32B 1.48(3)
C31B H31C 0.9900
C31B H31D 0.9900
C32B H32D 0.9800
C32B H32E 0.9800
C32B H32F 0.9800
C30B H30D 0.9800
C30B H30E 0.9800
C30B H30F 0.9800
S2B O6B 1.499(17)
S2B C35B 1.787(17)
S2B C36B 1.819(18)
C35B H35D 0.9800
C35B H35E 0.9800
C35B H35F 0.9800
C36B H36D 0.9800
C36B H36E 0.9800
C36B H36F 0.9800

loop_
_geom_torsion_atom_site_label_1
_geom_torsion_atom_site_label_2
_geom_torsion_atom_site_label_3
_geom_torsion_atom_site_label_4
_geom_torsion
N1 C1 C2 O1 -179.2(2)
C6 C1 C2 O1 2.3(4)
N1 C1 C2 C3 2.1(3)
C6 C1 C2 C3 -176.4(3)
O1 C2 C3 02 1.0(3)
C1 C2 C3 02 179.7(2)
O1 C2 C3 C4 -178.3(2)
C1 C2 C3 C4 0.4(4)
02 C3 C4 C5 178.4(3)
C2 C3 C4 C5 -2.4(4)
C3 C4 C5 N1 1.8(5)
C12 C7 C8 C9 0.8(5)
N1 C7 C8 C9 177.2(3)
C7 C8 C9 C10 1.2(6)
C8 C9 C10 C11 -1.4(6)
C8 C9 C10 C13 -179.8(5)
C8 C9 C10 C13B -172.7(5)
C9 C10 C11 C12 -0.2(6)
C13 C10 C11 C12 178.4(5)
C13B C10 C11 C12 166.9(7)
C10 C11 C12 C7 2.1(5)
C8 C7 C12 C11 -2.4(5)
N1 C7 C12 C11 -178.8(3)
C11 C10 C13 C15 127.1(7)
C9 C10 C13 C15 -54.5(9)
C13B C10 C13 C15 -71.1(13)
C11 C10 C13 C14 -113.5(9)
C9 C10 C13 C14 64.9(10)
C13B C10 C13 C14 48.4(16)
C14 C13 C15 C16 -176.9(11)
C10 C13 C15 C16 -64.3(13)
N2 C17 C18 O3 178.43(18)
C22 C17 C18 O3 -1.6(3)
N2 C17 C18 C19 -1.5(3)
C22 C17 C18 C19 178.5(2)
O3 C18 C19 O4 0.8(3)
C17 C18 C19 O4 -179.26(19)
O3 C18 C19 C20 -178.35(19)
C17 C18 C19 C20 1.6(3)
O4 C19 C20 C21 -179.9(2)
C18 C19 C20 C21 -0.8(3)
C19 C20 C21 N2 -0.1(4)
C28 C23 C24 C25 0.0(3)
N2 C23 C24 C25 179.9(2)
C23 C24 C25 C26 0.3(4)
C24 C25 C26 C27 -0.4(4)
C24 C25 C26 C29 -165.3(4)
C24 C25 C26 C29B 160.7(5)
C25 C26 C27 C28 0.3(5)
C29 C26 C27 C28 166.0(4)
C29B C26 C27 C28 -159.6(5)
C26 C27 C28 C23 0.0(4)
C24 C23 C28 C27 -0.2(4)
N2 C23 C28 C27 180.0(2)
C27 C26 C29 C30 -79.1(11)
C25 C26 C29 C30 85.8(11)
C29B C26 C29 C30 172.5(15)
C27 C26 C29 C31 153.5(4)
C25 C26 C29 C31 -41.6(7)
C29B C26 C29 C31 45.0(8)
C30 C29 C31 C32 176.9(11)
C26 C29 C31 C32 -54.3(10)
C4 C5 N1 C1 0.9(4)
C4 C5 N1 C7 -176.6(3)
C2 C1 N1 C5 -2.8(4)
C6 C1 N1 C5 175.7(3)
C2 C1 N1 C7 174.6(2)
C6 C1 N1 C7 -6.9(4)
C8 C7 N1 C5 -75.5(4)
C12 C7 N1 C5 100.9(3)
C8 C7 N1 C1 107.0(3)
C12 C7 N1 C1 -76.6(3)
C20 C21 N2 C17 0.2(3)
C20 C21 N2 C23 178.9(2)
C18 C17 N2 C21 0.6(3)
C22 C17 N2 C21 -179.4(2)
C18 C17 N2 C23 -178.03(18)
C22 C17 N2 C23 2.0(3)
C24 C23 N2 C21 -102.2(2)
C28 C23 N2 C21 77.6(3)
C24 C23 N2 C17 76.5(3)
C28 C23 N2 C17 -103.7(2)
C1 C2 O1 Cu1 -176.25(19)
C3 C2 O1 Cu1 2.4(3)
C17 C18 O3 Cu1 -177.78(16)
C19 C18 O3 Cu1 2.1(2)
C20 C19 O4 Cu1 175.84(19)
C18 C19 O4 Cu1 -3.3(2)
C4 C3 02 Cu1 175.4(2)
C2 C3 02 Cu1 -3.8(3)
C2 O1 Cu1 O3 66.1(19)
C2 O1 Cu1 02 -3.54(15)
C2 O1 Cu1 O4 176.14(15)
C18 O3 Cu1 O1 107.1(19)
C18 O3 Cu1 02 176.62(13)
C18 O3 Cu1 O4 -3.08(13)
C3 02 Cu1 O1 4.09(17)
C3 02 Cu1 O3 -173.97(16)
C3 02 Cu1 O4 -144(8)
C19 O4 Cu1 O1 -174.54(14)
C19 O4 Cu1 O3 3.52(14)
C19 O4 Cu1 02 -26(8)
C11 C10 C13B C14B -60.8(16)
C9 C10 C13B C14B 107.5(13)
C13 C10 C13B C14B -86(2)
C11 C10 C13B C15B 65.9(13)
C9 C10 C13B C15B -125.8(12)
C13 C10 C13B C15B 40.7(14)
C14B C13B C15B C16B -155.8(13)
C10 C13B C15B C16B 78(2)
C27 C26 C29B C31B -116.5(6)
C25 C26 C29B C31B 83.5(7)
C29 C26 C29B C31B -27.3(7)
C27 C26 C29B C30B 123.9(14)
C25 C26 C29B C30B -36.1(15)
C29 C26 C29B C30B -146.8(18)
C30B C29B C31B C32B -172.2(15)
C26 C29B C31B C32B 59.4(13)
